data_2012870
loop_
_publ_author_name
'Speer Jr, Richard L.'
'Pinkerton, A. Alan'

_publ_section_title <i>catena</i>-Poly[[diaquadichloroiron(II)]-\m-1,4-dioxane-\k^2^<i>O</i>:<i>O</i>']
_journal_issue 8
_journal_name_full 'Acta Crystallographica Section C'
_journal_page_first m441
_journal_page_last m442
_journal_paper_doi 10.1107/S0108270102010508
_journal_volume 58
_journal_year 2002
_chemical_formula_iupac '[Fe Cl2 (C4 H8 O2) (H2 O)2]'
_chemical_formula_moiety 'C4 H12 Cl2 Fe O4'
_chemical_formula_sum 'C4 H12 Cl2 Fe O4'
_chemical_formula_weight 250.89
_chemical_name_systematic
;
 catena-diaqua-dichloro-(\m-1,4-dioxane-O,O')-iron(II)
;
_space_group_IT_number 14
_symmetry_cell_setting monoclinic
_symmetry_space_group_name_Hall '-P 2yn'
_symmetry_space_group_name_H-M 'P 1 21/n 1'
_atom_sites_solution_hydrogens geom
_atom_sites_solution_primary direct
_atom_sites_solution_secondary difmap
_audit_creation_method SHELXL-97
_cell_angle_alpha 90.00
_cell_angle_beta 114.082(5)
_cell_angle_gamma 90.00
_cell_formula_units_Z 2
_cell_length_a 6.8590(18)
_cell_length_b 9.273(2)
_cell_length_c 7.925(2)
_cell_measurement_reflns_used 1309
_cell_measurement_temperature 100.0(10)
_cell_measurement_theta_max 29.20
_cell_measurement_theta_min 3.32
_cell_volume 460.2(2)
_computing_cell_refinement 'SAINT (Bruker, 1999)'
_computing_data_collection 'SMART (Bruker, 1999)'
_computing_data_reduction SAINT
_computing_molecular_graphics SHELXL97
_computing_publication_material SHELXL97
_computing_structure_refinement 'SHELXL97 (Sheldrick, 1997)'
_computing_structure_solution 'SHELXS97 (Sheldrick, 1997)'
_diffrn_ambient_temperature 100.0(10)
_diffrn_measured_fraction_theta_full 0.849
_diffrn_measured_fraction_theta_max 0.849
_diffrn_measurement_device_type 'Bruker SMART CCD'
_diffrn_measurement_method \w
_diffrn_radiation_monochromator graphite
_diffrn_radiation_source 'fine-focus sealed tube'
_diffrn_radiation_type MoK\a
_diffrn_radiation_wavelength 0.71073
_diffrn_reflns_av_R_equivalents 0.0211
_diffrn_reflns_av_sigmaI/netI 0.0204
_diffrn_reflns_limit_h_max 7
_diffrn_reflns_limit_h_min -9
_diffrn_reflns_limit_k_max 12
_diffrn_reflns_limit_k_min -5
_diffrn_reflns_limit_l_max 9
_diffrn_reflns_limit_l_min -10
_diffrn_reflns_number 1799
_diffrn_reflns_theta_full 29.20
_diffrn_reflns_theta_max 29.20
_diffrn_reflns_theta_min 3.32
_exptl_absorpt_coefficient_mu 2.186
_exptl_absorpt_correction_T_max 0.659114
_exptl_absorpt_correction_T_min 0.363990
_exptl_absorpt_correction_type empirical
_exptl_absorpt_process_details
;
multipole expansion (Blessing, 1995; Sheldrick, 1996)
;
_exptl_crystal_colour red--brown
_exptl_crystal_density_diffrn 1.811
_exptl_crystal_density_method 'not measured'
_exptl_crystal_description irregular
_exptl_crystal_F_000 256
_exptl_crystal_size_max 0.20
_exptl_crystal_size_mid 0.20
_exptl_crystal_size_min 0.15
_refine_diff_density_max 0.921
_refine_diff_density_min -0.667
_refine_ls_extinction_method none
_refine_ls_goodness_of_fit_ref 1.049
_refine_ls_hydrogen_treatment refall
_refine_ls_matrix_type full
_refine_ls_number_parameters 76
_refine_ls_number_reflns 1058
_refine_ls_number_restraints 0
_refine_ls_restrained_S_all 1.049
_refine_ls_R_factor_all 0.0381
_refine_ls_R_factor_gt 0.0348
_refine_ls_shift/su_max <0.001
_refine_ls_shift/su_mean 0.000
_refine_ls_structure_factor_coef Fsqd
_refine_ls_weighting_details 'calc w = 1/[\s^2^(Fo^2^)+(0.0666P)^2^+0.1903P] where P = (Fo^2^+2Fc^2^)/3'
_refine_ls_weighting_scheme calc
_refine_ls_wR_factor_gt 0.0908
_refine_ls_wR_factor_ref 0.0935
_reflns_number_gt 965
_reflns_number_total 1058
_reflns_threshold_expression I>2\s(I)
_cod_data_source_file fr1377.cif
_cod_data_source_block I
_cod_original_sg_symbol_H-M 'P 21/n'
_cod_database_code 2012870
_cod_database_fobs_code 2012870

loop_
_symmetry_equiv_pos_as_xyz
'x, y, z'
'-x+1/2, y+1/2, -z+1/2'
'-x, -y, -z'
'x-1/2, -y-1/2, z-1/2'

loop_
_atom_site_label
_atom_site_fract_x
_atom_site_fract_y
_atom_site_fract_z
_atom_site_U_iso_or_equiv
_atom_site_adp_type
_atom_site_calc_flag
_atom_site_refinement_flags
_atom_site_occupancy
_atom_site_disorder_assembly
_atom_site_disorder_group
_atom_site_type_symbol
Fe1 0.0000 0.5000 0.0000 0.01226(17) Uani d S 1 . . Fe
Cl1 0.03854(8) 0.23836(5) -0.02603(7) 0.01541(18) Uani d . 1 . . Cl
O2 0.1774(3) 0.48894(17) 0.2862(3) 0.0173(4) Uani d . 1 . . O
H1A 0.240(6) 0.561(4) 0.343(5) 0.031(9) Uiso d . 1 . . H
H1B 0.268(7) 0.425(4) 0.327(5) 0.033(9) Uiso d . 1 . . H
O1 0.2847(3) 0.54151(18) -0.0509(2) 0.0168(4) Uani d . 1 . . O
C1 0.3476(4) 0.4532(2) -0.1708(3) 0.0172(4) Uani d . 1 . . C
H2A 0.225(5) 0.388(3) -0.237(4) 0.016(7) Uiso d . 1 . . H
H2B 0.379(6) 0.518(3) -0.254(5) 0.026(9) Uiso d . 1 . . H
C2 0.4591(4) 0.6350(2) 0.0583(4) 0.0178(5) Uani d . 1 . . C
H3A 0.492(5) 0.697(4) -0.028(4) 0.022(8) Uiso d . 1 . . H
H3B 0.406(5) 0.690(3) 0.140(4) 0.022(7) Uiso d . 1 . . H

loop_
_atom_site_aniso_label
_atom_site_aniso_U_11
_atom_site_aniso_U_22
_atom_site_aniso_U_33
_atom_site_aniso_U_12
_atom_site_aniso_U_13
_atom_site_aniso_U_23
Fe1 0.0110(3) 0.0113(3) 0.0139(3) 0.00039(15) 0.00445(19) 0.00011(14)
Cl1 0.0147(3) 0.0115(3) 0.0183(3) 0.00052(17) 0.0050(2) -0.00036(17)
O2 0.0167(9) 0.0136(7) 0.0181(9) 0.0005(6) 0.0034(7) -0.0013(6)
O1 0.0125(8) 0.0181(7) 0.0211(8) -0.0019(6) 0.0082(6) -0.0052(6)
C1 0.0164(11) 0.0201(10) 0.0167(10) -0.0007(9) 0.0084(9) -0.0028(9)
C2 0.0149(11) 0.0166(11) 0.0230(11) -0.0030(8) 0.0090(9) -0.0026(8)

loop_
_atom_type_symbol
_atom_type_description
_atom_type_scat_dispersion_real
_atom_type_scat_dispersion_imag
_atom_type_scat_source
C C 0.0033 0.0016 'International Tables Vol C Tables 4.2.6.8 and 6.1.1.4'
H H 0.0000 0.0000 'International Tables Vol C Tables 4.2.6.8 and 6.1.1.4'
O O 0.0106 0.0060 'International Tables Vol C Tables 4.2.6.8 and 6.1.1.4'
Cl Cl 0.1484 0.1585 'International Tables Vol C Tables 4.2.6.8 and 6.1.1.4'
Fe Fe 0.3463 0.8444 'International Tables Vol C Tables 4.2.6.8 and 6.1.1.4'

loop_
_geom_angle_atom_site_label_1
_geom_angle_atom_site_label_2
_geom_angle_atom_site_label_3
_geom_angle_site_symmetry_1
_geom_angle_site_symmetry_3
_geom_angle
_geom_angle_publ_flag
O1 Fe1 O1 . 3_565 180.0 y
O1 Fe1 Cl1 . 3_565 88.65(5) y
O1 Fe1 Cl1 3_565 3_565 91.35(5) ?
O1 Fe1 Cl1 . . 91.35(5) y
O1 Fe1 Cl1 3_565 . 88.65(5) ?
O2 Fe1 O2 3_565 . 180.0 y
O2 Fe1 O1 3_565 . 87.69(7) y
O2 Fe1 O1 . . 92.31(7) y
O2 Fe1 O1 3_565 3_565 92.31(7) ?
O2 Fe1 O1 . 3_565 87.69(7) ?
O2 Fe1 Cl1 3_565 3_565 90.44(4) ?
O2 Fe1 Cl1 . 3_565 89.56(4) y
O2 Fe1 Cl1 3_565 . 89.56(4) ?
O2 Fe1 Cl1 . . 90.44(4) y
Cl1 Fe1 Cl1 3_565 . 180.0 y
Fe1 O2 H1A . . 120(3) ?
Fe1 O2 H1B . . 118(3) ?
H1A O2 H1B . . 103(4) ?
C2 O1 C1 . . 109.67(18) ?
C2 O1 Fe1 . . 125.44(13) ?
C1 O1 Fe1 . . 123.40(14) ?
O1 C1 C2 . 3_665 110.2(2) ?
O1 C1 H2A . . 105.9(17) ?
C2 C1 H2A 3_665 . 109.5(16) ?
O1 C1 H2B . . 107.4(19) ?
C2 C1 H2B 3_665 . 110(2) ?
H2A C1 H2B . . 113(3) ?
O1 C2 C1 . 3_665 110.13(18) ?
O1 C2 H3A . . 107.6(18) ?
C1 C2 H3A 3_665 . 109.5(18) ?
O1 C2 H3B . . 105.1(19) ?
C1 C2 H3B 3_665 . 111.1(18) ?
H3A C2 H3B . . 113(3) ?

loop_
_geom_bond_atom_site_label_1
_geom_bond_atom_site_label_2
_geom_bond_site_symmetry_2
_geom_bond_distance
_geom_bond_publ_flag
Fe1 O1 . 2.1830(17) y
Fe1 O1 3_565 2.1830(17) ?
Fe1 O2 3_565 2.0934(19) ?
Fe1 O2 . 2.0934(19) y
Fe1 Cl1 3_565 2.4583(8) ?
Fe1 Cl1 . 2.4583(8) y
O2 H1A . 0.82(4) ?
O2 H1B . 0.83(4) ?
O1 C2 . 1.444(3) ?
O1 C1 . 1.448(3) ?
C1 C2 3_665 1.502(3) ?
C1 H2A . 0.99(3) ?
C1 H2B . 0.98(3) ?
C2 C1 3_665 1.502(3) ?
C2 H3A . 0.99(3) ?
C2 H3B . 1.00(3) ?

loop_
_geom_hbond_atom_site_label_D
_geom_hbond_atom_site_label_H
_geom_hbond_atom_site_label_A
_geom_hbond_site_symmetry_A
_geom_hbond_distance_DH
_geom_hbond_distance_HA
_geom_hbond_distance_DA
_geom_hbond_angle_DHA
_geom_hbond_publ_flag
O2 H1A Cl1 2 0.82(4) 2.31(4) 3.1202(19) 171(4) y
O2 H1B Cl1 4_666 0.83(4) 2.31(4) 3.1280(19) 173(3) y
